data_2207912
loop_
_publ_author_name
'Daran, Jean-Claude'
'Fihi, Rachid'
'Roussel, Christophe'
'Laghrib, Naoual'
'Azrour, Mohamed'
'Ciamala, Kabula'
'Vebreld, J\"oel'

_publ_section_title 2,3-Diphenyl-2,3-dihydrospiro[1,3-oxazole-5(4<i>H</i>),1'(3'<i>H</i>)-2-benzofuran]-3'-one
_journal_issue 1
_journal_name_full 'Acta Crystallographica Section E'
_journal_page_first o329
_journal_page_last o331
_journal_paper_doi 10.1107/S1600536805042169
_journal_volume 62
_journal_year 2006
_chemical_formula_iupac 'C22 H17 N O3'
_chemical_formula_moiety 'C22 H17 N O3'
_chemical_formula_sum 'C22 H17 N O3'
_chemical_formula_weight 343.37
_chemical_name_systematic
;
 ?
;
_space_group_IT_number 14
_symmetry_cell_setting monoclinic
_symmetry_space_group_name_Hall '-P 2yn'
_symmetry_space_group_name_H-M 'P 1 21/n 1'
_atom_sites_solution_hydrogens geom
_atom_sites_solution_primary direct
_atom_sites_solution_secondary difmap
_audit_creation_method SHELXL-97
_cell_angle_alpha 90.00
_cell_angle_beta 91.365(10)
_cell_angle_gamma 90.00
_cell_formula_units_Z 4
_cell_length_a 5.1476(6)
_cell_length_b 15.3139(18)
_cell_length_c 21.653(3)
_cell_measurement_reflns_used 3224
_cell_measurement_temperature 180(2)
_cell_measurement_theta_max 28.3
_cell_measurement_theta_min 3.1
_cell_volume 1706.4(4)
_computing_cell_refinement
;
CrysAlis RED (Oxford Diffraction, 2003)
;
_computing_data_collection
;
CrysAlis CCD (Oxford Diffraction, 2003)
;
_computing_data_reduction
;
CrysAlis RED
;
_computing_molecular_graphics 'Ortep-3 for Windows (Farrugia, 1997)'
_computing_publication_material 'WinGX (Farrugia, 1999)'
_computing_structure_refinement 'SHELXL97 (Sheldrick, 1997)'
_computing_structure_solution 'SIR97 (Altomare et al., 1999)'
_diffrn_ambient_temperature 180(2)
_diffrn_measured_fraction_theta_full 0.999
_diffrn_measured_fraction_theta_max 0.999
_diffrn_measurement_device_type 'Oxford Diffraction XCALIBUR'
_diffrn_measurement_method \w-\f
_diffrn_radiation_monochromator graphite
_diffrn_radiation_source 'fine-focus sealed tube'
_diffrn_radiation_type MoK\a
_diffrn_radiation_wavelength 0.71073
_diffrn_reflns_av_R_equivalents 0.0673
_diffrn_reflns_av_sigmaI/netI 0.0567
_diffrn_reflns_limit_h_max 6
_diffrn_reflns_limit_h_min -6
_diffrn_reflns_limit_k_max 19
_diffrn_reflns_limit_k_min -20
_diffrn_reflns_limit_l_max 27
_diffrn_reflns_limit_l_min -28
_diffrn_reflns_number 13897
_diffrn_reflns_theta_full 28.20
_diffrn_reflns_theta_max 28.27
_diffrn_reflns_theta_min 3.12
_diffrn_standards_decay_% 0.1
_diffrn_standards_interval_count 0
_diffrn_standards_interval_time 0
_diffrn_standards_number 0
_exptl_absorpt_coefficient_mu 0.089
_exptl_absorpt_correction_T_max 0.967
_exptl_absorpt_correction_T_min 0.932
_exptl_absorpt_correction_type multi-scan
_exptl_absorpt_process_details
;
(Blessing, 1995)
;
_exptl_crystal_colour colorless
_exptl_crystal_density_diffrn 1.337
_exptl_crystal_density_method 'not measured'
_exptl_crystal_description block
_exptl_crystal_F_000 720
_exptl_crystal_size_max 0.51
_exptl_crystal_size_mid 0.37
_exptl_crystal_size_min 0.35
_refine_diff_density_max 0.212
_refine_diff_density_min -0.216
_refine_ls_extinction_method none
_refine_ls_goodness_of_fit_ref 0.932
_refine_ls_hydrogen_treatment constr
_refine_ls_matrix_type full
_refine_ls_number_parameters 235
_refine_ls_number_reflns 4219
_refine_ls_number_restraints 0
_refine_ls_restrained_S_all 0.932
_refine_ls_R_factor_all 0.0718
_refine_ls_R_factor_gt 0.0479
_refine_ls_shift/su_max <0.001
_refine_ls_shift/su_mean <0.001
_refine_ls_structure_factor_coef Fsqd
_refine_ls_weighting_details 'calc w=1/[\s^2^(Fo^2^)+(0.0717P)^2^] where P=(Fo^2^+2Fc^2^)/3'
_refine_ls_weighting_scheme calc
_refine_ls_wR_factor_gt 0.1144
_refine_ls_wR_factor_ref 0.1273
_reflns_number_gt 2777
_reflns_number_total 4219
_reflns_threshold_expression I>2\s(I)
_cod_data_source_file su6261.cif
_cod_data_source_block 3a
_cod_original_sg_symbol_H-M 'P 21/n'
_cod_database_code 2207912
_cod_database_fobs_code 2207912

loop_
_symmetry_equiv_pos_as_xyz
'x, y, z'
'-x+1/2, y+1/2, -z+1/2'
'-x, -y, -z'
'x-1/2, -y-1/2, z-1/2'

loop_
_atom_site_label
_atom_site_fract_x
_atom_site_fract_y
_atom_site_fract_z
_atom_site_U_iso_or_equiv
_atom_site_adp_type
_atom_site_calc_flag
_atom_site_refinement_flags
_atom_site_occupancy
_atom_site_type_symbol
C1 0.1354(3) 0.26085(9) 0.07689(6) 0.0272(3) Uani d . 1 C
C2 0.0393(3) 0.30234(9) 0.13496(6) 0.0272(3) Uani d . 1 C
C3 -0.1528(3) 0.36359(10) 0.14395(7) 0.0349(4) Uani d . 1 C
H3 -0.2474 0.3884 0.1101 0.042 Uiso calc R 1 H
C4 -0.2027(3) 0.38754(11) 0.20446(7) 0.0383(4) Uani d . 1 C
H4 -0.3343 0.4295 0.2119 0.046 Uiso calc R 1 H
C5 -0.0655(3) 0.35187(11) 0.25406(7) 0.0382(4) Uani d . 1 C
H5 -0.1052 0.3692 0.2949 0.046 Uiso calc R 1 H
C6 0.1272(3) 0.29168(11) 0.24486(6) 0.0364(4) Uani d . 1 C
H6 0.2243 0.2677 0.2786 0.044 Uiso calc R 1 H
C7 0.1752(3) 0.26721(9) 0.18465(6) 0.0291(3) Uani d . 1 C
C8 0.3625(3) 0.20312(10) 0.16154(7) 0.0347(3) Uani d . 1 C
C11 -0.0587(3) 0.21464(11) 0.03401(6) 0.0342(3) Uani d . 1 C
H11A -0.2354 0.2390 0.0385 0.041 Uiso calc R 1 H
H11B -0.0633 0.1512 0.0428 0.041 Uiso calc R 1 H
C12 0.0429(3) 0.23208(9) -0.03141(6) 0.0275(3) Uani d . 1 C
H12 -0.0793 0.2718 -0.0544 0.033 Uiso calc R 1 H
C111 0.3874(3) 0.33815(9) -0.06237(6) 0.0273(3) Uani d . 1 C
C112 0.5636(3) 0.40230(10) -0.04347(7) 0.0342(3) Uani d . 1 C
H112 0.6023 0.4104 -0.0007 0.041 Uiso calc R 1 H
C113 0.6825(3) 0.45418(10) -0.08675(8) 0.0414(4) Uani d . 1 C
H113 0.8028 0.4977 -0.0735 0.050 Uiso calc R 1 H
C114 0.6279(3) 0.44331(11) -0.14907(8) 0.0457(4) Uani d . 1 C
H114 0.7147 0.4776 -0.1787 0.055 Uiso calc R 1 H
C115 0.4469(4) 0.38237(12) -0.16760(7) 0.0472(4) Uani d . 1 C
H115 0.4038 0.3763 -0.2103 0.057 Uiso calc R 1 H
C116 0.3259(3) 0.32945(10) -0.12489(7) 0.0376(4) Uani d . 1 C
H116 0.2014 0.2874 -0.1384 0.045 Uiso calc R 1 H
C121 0.0813(3) 0.14899(9) -0.06793(6) 0.0257(3) Uani d . 1 C
C122 -0.1008(3) 0.12601(10) -0.11306(6) 0.0307(3) Uani d . 1 C
H122 -0.2418 0.1642 -0.1224 0.037 Uiso calc R 1 H
C123 -0.0796(3) 0.04775(10) -0.14489(7) 0.0373(4) Uani d . 1 C
H123 -0.2059 0.0326 -0.1758 0.045 Uiso calc R 1 H
C124 0.1243(3) -0.00802(10) -0.13176(7) 0.0379(4) Uani d . 1 C
H124 0.1387 -0.0617 -0.1534 0.045 Uiso calc R 1 H
C125 0.3073(3) 0.01452(10) -0.08701(7) 0.0393(4) Uani d . 1 C
H125 0.4492 -0.0235 -0.0783 0.047 Uiso calc R 1 H
C126 0.2859(3) 0.09213(10) -0.05472(7) 0.0337(3) Uani d . 1 C
H126 0.4112 0.1066 -0.0235 0.040 Uiso calc R 1 H
N1 0.2925(2) 0.27746(8) -0.01877(5) 0.0270(3) Uani d . 1 N
O1 0.25479(18) 0.32378(6) 0.04003(4) 0.0299(2) Uani d . 1 O
O9 0.33314(19) 0.19889(7) 0.09869(4) 0.0326(3) Uani d . 1 O
O81 0.5164(2) 0.15885(9) 0.18940(5) 0.0554(4) Uani d . 1 O

loop_
_atom_site_aniso_label
_atom_site_aniso_U_11
_atom_site_aniso_U_22
_atom_site_aniso_U_33
_atom_site_aniso_U_12
_atom_site_aniso_U_13
_atom_site_aniso_U_23
C1 0.0276(7) 0.0275(7) 0.0266(7) 0.0022(6) 0.0034(5) 0.0012(5)
C2 0.0277(7) 0.0282(8) 0.0259(7) -0.0019(6) 0.0019(5) -0.0017(6)
C3 0.0349(8) 0.0383(9) 0.0314(8) 0.0068(7) 0.0011(6) 0.0021(6)
C4 0.0368(8) 0.0393(9) 0.0391(9) 0.0092(7) 0.0049(7) -0.0057(7)
C5 0.0397(8) 0.0461(10) 0.0290(8) 0.0018(7) 0.0035(6) -0.0087(7)
C6 0.0394(8) 0.0441(9) 0.0257(7) 0.0044(7) -0.0019(6) -0.0022(6)
C7 0.0302(7) 0.0302(8) 0.0268(7) 0.0007(6) 0.0009(6) -0.0011(6)
C8 0.0367(8) 0.0357(9) 0.0317(8) 0.0053(7) 0.0010(6) -0.0006(6)
C11 0.0315(8) 0.0434(9) 0.0280(8) -0.0067(7) 0.0037(6) -0.0040(6)
C12 0.0258(7) 0.0314(8) 0.0252(7) 0.0025(6) -0.0004(5) -0.0004(6)
C111 0.0308(7) 0.0233(7) 0.0281(7) 0.0053(6) 0.0058(6) 0.0024(5)
C112 0.0374(8) 0.0294(8) 0.0359(8) -0.0001(6) 0.0033(6) 0.0037(6)
C113 0.0435(9) 0.0293(8) 0.0517(10) -0.0002(7) 0.0082(7) 0.0087(7)
C114 0.0568(11) 0.0339(9) 0.0471(10) 0.0035(8) 0.0177(8) 0.0139(7)
C115 0.0705(12) 0.0411(10) 0.0305(8) 0.0032(9) 0.0081(8) 0.0070(7)
C116 0.0510(9) 0.0330(9) 0.0288(8) -0.0015(7) 0.0019(7) 0.0028(6)
C121 0.0282(7) 0.0251(7) 0.0240(7) 0.0014(6) 0.0035(5) 0.0031(5)
C122 0.0313(7) 0.0319(8) 0.0288(7) 0.0043(6) -0.0010(6) -0.0005(6)
C123 0.0398(9) 0.0365(9) 0.0356(8) -0.0021(7) 0.0001(7) -0.0060(7)
C124 0.0455(9) 0.0251(8) 0.0437(9) -0.0014(7) 0.0127(7) -0.0016(6)
C125 0.0394(8) 0.0286(8) 0.0499(9) 0.0094(7) 0.0054(7) 0.0046(7)
C126 0.0321(8) 0.0317(8) 0.0371(8) 0.0035(6) -0.0035(6) 0.0039(6)
N1 0.0320(6) 0.0287(6) 0.0203(6) -0.0020(5) 0.0033(5) -0.0028(5)
O1 0.0373(5) 0.0295(6) 0.0230(5) -0.0033(4) 0.0054(4) -0.0034(4)
O9 0.0358(6) 0.0342(6) 0.0279(5) 0.0073(5) 0.0038(4) -0.0015(4)
O81 0.0616(8) 0.0626(9) 0.0418(7) 0.0327(7) -0.0047(6) 0.0033(6)

loop_
_atom_type_symbol
_atom_type_description
_atom_type_scat_dispersion_real
_atom_type_scat_dispersion_imag
_atom_type_scat_source
C C 0.0033 0.0016 'International Tables Vol C Tables 4.2.6.8 and 6.1.1.4'
H H 0.0000 0.0000 'International Tables Vol C Tables 4.2.6.8 and 6.1.1.4'
N N 0.0061 0.0033 'International Tables Vol C Tables 4.2.6.8 and 6.1.1.4'
O O 0.0106 0.0060 'International Tables Vol C Tables 4.2.6.8 and 6.1.1.4'

loop_
_geom_angle_atom_site_label_1
_geom_angle_atom_site_label_2
_geom_angle_atom_site_label_3
_geom_angle
O1 C1 O9 108.57(10)
O1 C1 C2 110.07(11)
O9 C1 C2 104.17(10)
O1 C1 C11 105.21(11)
O9 C1 C11 109.71(12)
C2 C1 C11 118.86(11)
C7 C2 C3 120.48(13)
C7 C2 C1 108.48(12)
C3 C2 C1 131.03(13)
C2 C3 C4 117.46(14)
C2 C3 H3 121.3
C4 C3 H3 121.3
C5 C4 C3 121.67(14)
C5 C4 H4 119.2
C3 C4 H4 119.2
C6 C5 C4 120.65(14)
C6 C5 H5 119.7
C4 C5 H5 119.7
C5 C6 C7 117.68(13)
C5 C6 H6 121.2
C7 C6 H6 121.2
C2 C7 C6 122.05(13)
C2 C7 C8 108.61(12)
C6 C7 C8 129.34(13)
O81 C8 O9 122.13(14)
O81 C8 C7 129.66(14)
O9 C8 C7 108.20(12)
C1 C11 C12 104.32(11)
C1 C11 H11A 110.9
C12 C11 H11A 110.9
C1 C11 H11B 110.9
C12 C11 H11B 110.9
H11A C11 H11B 108.9
N1 C12 C121 111.58(11)
N1 C12 C11 102.89(10)
C121 C12 C11 112.64(12)
N1 C12 H12 109.8
C121 C12 H12 109.8
C11 C12 H12 109.8
C116 C111 C112 119.05(13)
C116 C111 N1 120.76(13)
C112 C111 N1 119.91(12)
C113 C112 C111 120.14(14)
C113 C112 H112 119.9
C111 C112 H112 119.9
C114 C113 C112 120.65(16)
C114 C113 H113 119.7
C112 C113 H113 119.7
C115 C114 C113 119.23(15)
C115 C114 H114 120.4
C113 C114 H114 120.4
C114 C115 C116 120.97(15)
C114 C115 H115 119.5
C116 C115 H115 119.5
C115 C116 C111 119.86(15)
C115 C116 H116 120.1
C111 C116 H116 120.1
C122 C121 C126 118.88(13)
C122 C121 C12 119.23(12)
C126 C121 C12 121.77(12)
C121 C122 C123 120.69(13)
C121 C122 H122 119.7
C123 C122 H122 119.7
C124 C123 C122 120.08(14)
C124 C123 H123 120.0
C122 C123 H123 120.0
C123 C124 C125 119.61(14)
C123 C124 H124 120.2
C125 C124 H124 120.2
C124 C125 C126 120.56(14)
C124 C125 H125 119.7
C126 C125 H125 119.7
C125 C126 C121 120.17(14)
C125 C126 H126 119.9
C121 C126 H126 119.9
C111 N1 O1 108.28(10)
C111 N1 C12 119.67(11)
O1 N1 C12 104.71(9)
C1 O1 N1 103.26(9)
C8 O9 C1 110.50(10)

loop_
_geom_bond_atom_site_label_1
_geom_bond_atom_site_label_2
_geom_bond_distance
C1 O1 1.4026(16)
C1 O9 1.4617(16)
C1 C2 1.5030(18)
C1 C11 1.5222(19)
C2 C7 1.3787(19)
C2 C3 1.380(2)
C3 C4 1.391(2)
C3 H3 0.9500
C4 C5 1.384(2)
C4 H4 0.9500
C5 C6 1.372(2)
C5 H5 0.9500
C6 C7 1.3844(19)
C6 H6 0.9500
C7 C8 1.472(2)
C8 O81 1.1951(18)
C8 O9 1.3671(17)
C11 C12 1.5450(18)
C11 H11A 0.9900
C11 H11B 0.9900
C12 N1 1.4805(17)
C12 C121 1.5134(19)
C12 H12 1.0000
C111 C116 1.3892(19)
C111 C112 1.392(2)
C111 N1 1.4195(17)
C112 C113 1.382(2)
C112 H112 0.9500
C113 C114 1.382(2)
C113 H113 0.9500
C114 C115 1.372(2)
C114 H114 0.9500
C115 C116 1.388(2)
C115 H115 0.9500
C116 H116 0.9500
C121 C122 1.3835(19)
C121 C126 1.3908(19)
C122 C123 1.388(2)
C122 H122 0.9500
C123 C124 1.378(2)
C123 H123 0.9500
C124 C125 1.379(2)
C124 H124 0.9500
C125 C126 1.385(2)
C125 H125 0.9500
C126 H126 0.9500
N1 O1 1.4743(13)
